data_4033318
loop_
_publ_author_name
'Rey-Rodriguez, Romain'
'Grelier, Gwendal'
'Habert, Lo\"ic'
'Retailleau, Pascal'
'Darses, Benjamin'
'Gillaizeau, Isabelle'
'Dauban, Philippe'

_publ_section_title
;
 Reaction of Ynamides with Iminoiodinane-Derived Nitrenes: Formation of
 Oxazolones and Polyfunctionalized Oxazolidinones.
;
_journal_issue 22
_journal_name_full 'The Journal of organic chemistry'
_journal_page_first 11897
_journal_page_last 11902
_journal_paper_doi 10.1021/acs.joc.7b01623
_journal_volume 82
_journal_year 2017
_chemical_formula_moiety 'C16 H19 Cl3 N2 O6 S'
_chemical_formula_sum 'C16 H19 Cl3 N2 O6 S'
_chemical_formula_weight 473.74
_space_group_crystal_system triclinic
_space_group_IT_number 2
_space_group_name_Hall '-P 1'
_space_group_name_H-M_alt 'P -1'
_symmetry_space_group_name_Hall '-P 1'
_symmetry_space_group_name_H-M 'P -1'
_atom_sites_solution_hydrogens mixed
_atom_sites_solution_primary dual
_atom_sites_solution_secondary difmap
_audit_creation_method SHELXL-2016/6
_cell_angle_alpha 71.289(2)
_cell_angle_beta 71.171(2)
_cell_angle_gamma 75.331(2)
_cell_formula_units_Z 2
_cell_length_a 8.5473(2)
_cell_length_b 10.2561(2)
_cell_length_c 12.8964(3)
_cell_measurement_reflns_used 15084
_cell_measurement_temperature 293(2)
_cell_measurement_theta_max 29.4340
_cell_measurement_theta_min 2.7110
_cell_volume 999.24(4)
_computing_cell_refinement 'CrysAlisPro 1.171.39.7b (Rigaku OD, 2015)'
_computing_data_collection 'CrysAlisPro 1.171.39.7b (Rigaku OD, 2015)'
_computing_data_reduction 'CrysAlisPro 1.171.39.7b (Rigaku OD, 2015)'
_computing_structure_refinement 'SHELXL-2016/6 (Sheldrick, 2016)'
_computing_structure_solution 'SHELXT 2014/5 (Sheldrick, 2014)'
_diffrn_ambient_environment air
_diffrn_ambient_temperature 293(2)
_diffrn_detector 'Decrtris PILATUS3R 200K'
_diffrn_measured_fraction_theta_full 0.998
_diffrn_measured_fraction_theta_max 0.939
_diffrn_measurement_device 'four-circle diffractometer'
_diffrn_measurement_device_type 'XtaLAB Pro: Kappa single'
_diffrn_radiation_monochromator 'Rigaku MaxFlux double bounce multi-layer'
_diffrn_radiation_probe x-ray
_diffrn_radiation_type 'Mo K\a'
_diffrn_radiation_wavelength 0.71073
_diffrn_reflns_av_R_equivalents 0.0356
_diffrn_reflns_av_unetI/netI 0.0195
_diffrn_reflns_Laue_measured_fraction_full 0.998
_diffrn_reflns_Laue_measured_fraction_max 0.939
_diffrn_reflns_limit_h_max 11
_diffrn_reflns_limit_h_min -11
_diffrn_reflns_limit_k_max 13
_diffrn_reflns_limit_k_min -14
_diffrn_reflns_limit_l_max 17
_diffrn_reflns_limit_l_min -17
_diffrn_reflns_number 46819
_diffrn_reflns_point_group_measured_fraction_full 0.998
_diffrn_reflns_point_group_measured_fraction_max 0.939
_diffrn_reflns_theta_full 25.242
_diffrn_reflns_theta_max 29.876
_diffrn_reflns_theta_min 2.680
_diffrn_source 'Rigaku microfocus sealed X-ray tube'
_diffrn_source_type 'Rigaku mm003 (Mo) X-ray Source'
_exptl_absorpt_coefficient_mu 0.600
_exptl_absorpt_correction_T_max 1.00000
_exptl_absorpt_correction_T_min 0.88932
_exptl_absorpt_correction_type multi-scan
_exptl_absorpt_process_details
;
CrysAlisPro 1.171.39.7b (Rigaku Oxford Diffraction, 2015)
Empirical absorption correction using spherical harmonics,
 implemented in SCALE3 ABSPACK scaling algorithm.
;
_exptl_crystal_colour colourless
_exptl_crystal_density_diffrn 1.575
_exptl_crystal_description prism
_exptl_crystal_F_000 488
_exptl_crystal_size_max 0.25
_exptl_crystal_size_mid 0.20
_exptl_crystal_size_min 0.08
_refine_diff_density_max 0.378
_refine_diff_density_min -0.373
_refine_diff_density_rms 0.043
_refine_ls_extinction_method none
_refine_ls_goodness_of_fit_ref 1.053
_refine_ls_hydrogen_treatment mixed
_refine_ls_matrix_type full
_refine_ls_number_parameters 256
_refine_ls_number_reflns 5408
_refine_ls_number_restraints 1
_refine_ls_restrained_S_all 1.053
_refine_ls_R_factor_all 0.0469
_refine_ls_R_factor_gt 0.0348
_refine_ls_shift/su_max 0.001
_refine_ls_shift/su_mean 0.000
_refine_ls_structure_factor_coef Fsqd
_refine_ls_weighting_details 'w=1/[\s^2^(Fo^2^)+(0.0421P)^2^+0.3188P] where P=(Fo^2^+2Fc^2^)/3'
_refine_ls_weighting_scheme calc
_refine_ls_wR_factor_gt 0.0897
_refine_ls_wR_factor_ref 0.0961
_reflns_Friedel_coverage 0.000
_reflns_number_gt 4309
_reflns_number_total 5410
_reflns_threshold_expression 'I > 2\s(I)'
_cod_data_source_file jo7b01623_si_001.cif
_cod_data_source_block RORE132-D1
_cod_database_code 4033318
_shelx_shelxl_version_number 2016/6
_shelx_space_group_comment
;
The symmetry employed for this shelxl refinement is uniquely defined
by the following loop, which should always be used as a source of
symmetry information in preference to the above space-group names.
They are only intended as comments.
;

loop_
_space_group_symop_operation_xyz
'x, y, z'
'-x, -y, -z'

loop_
_atom_site_label
_atom_site_type_symbol
_atom_site_fract_x
_atom_site_fract_y
_atom_site_fract_z
_atom_site_U_iso_or_equiv
_atom_site_adp_type
_atom_site_occupancy
_atom_site_site_symmetry_order
_atom_site_calc_flag
_atom_site_refinement_flags_posn
_atom_site_refinement_flags_adp
S1 S 0.70630(5) 0.73652(5) 0.80088(3) 0.04541(11) Uani 1 1 d . .
Cl1 Cl 0.29339(7) 0.93709(5) 1.06316(4) 0.05838(13) Uani 1 1 d . .
Cl2 Cl 0.25122(7) 0.96911(5) 0.84345(4) 0.06318(14) Uani 1 1 d . .
Cl3 Cl 0.09261(6) 0.76682(6) 1.03967(5) 0.06651(15) Uani 1 1 d . .
O1 O 0.68127(12) 0.86286(10) 0.42485(8) 0.0372(2) Uani 1 1 d . .
O3 O 0.82680(13) 0.63644(11) 0.46738(9) 0.0411(2) Uani 1 1 d . .
O2 O 0.41458(13) 0.90955(11) 0.41368(9) 0.0424(2) Uani 1 1 d . .
O6 O 0.57016(14) 0.79232(12) 0.90013(9) 0.0455(3) Uani 1 1 d . .
O4 O 0.72594(19) 0.58891(14) 0.82670(11) 0.0636(4) Uani 1 1 d . .
N1 N 0.49097(15) 0.76335(13) 0.57255(10) 0.0379(3) Uani 1 1 d . .
N2 N 0.61956(16) 0.80046(13) 0.69701(10) 0.0387(3) Uani 1 1 d D .
H2N H 0.608(2) 0.8863(15) 0.6759(16) 0.046 Uiso 1 1 d D U
O5 O 0.84342(17) 0.80223(19) 0.78444(13) 0.0720(4) Uani 1 1 d . .
C1 C 0.63899(16) 0.72482(14) 0.61458(11) 0.0334(3) Uani 1 1 d . .
H1 H 0.657078 0.624121 0.649828 0.040 Uiso 1 1 calc R U
C3 C 0.51860(18) 0.84942(14) 0.46659(12) 0.0339(3) Uani 1 1 d . .
C2 C 0.77542(17) 0.75994(14) 0.50128(11) 0.0334(3) Uani 1 1 d . .
C9 C 0.32213(17) 0.58924(15) 0.71343(12) 0.0361(3) Uani 1 1 d . .
C4 C 0.91788(19) 0.82271(18) 0.49992(14) 0.0435(3) Uani 1 1 d . .
H4A H 0.969481 0.764277 0.559904 0.052 Uiso 1 1 calc R U
H4B H 0.874954 0.914303 0.513893 0.052 Uiso 1 1 calc R U
C10 C 0.4246(2) 0.47554(18) 0.67560(14) 0.0458(4) Uani 1 1 d . .
H10 H 0.495999 0.489422 0.602657 0.055 Uiso 1 1 calc R U
C14 C 0.2162(2) 0.56517(18) 0.82225(14) 0.0441(3) Uani 1 1 d . .
H00J H 0.146006 0.640081 0.848258 0.053 Uiso 1 1 calc R U
C15 C 0.4206(2) 0.73159(16) 0.95208(14) 0.0442(3) Uani 1 1 d . .
H15A H 0.428934 0.663491 1.023240 0.053 Uiso 1 1 calc R U
H15B H 0.405137 0.684631 0.902571 0.053 Uiso 1 1 calc R U
C8 C 0.32307(19) 0.73722(17) 0.64065(15) 0.0469(4) Uani 1 1 d . .
H8A H 0.251648 0.756545 0.590528 0.056 Uiso 1 1 calc R U
H8B H 0.276576 0.800685 0.689055 0.056 Uiso 1 1 calc R U
C7 C 0.9501(2) 0.6453(2) 0.35814(15) 0.0517(4) Uani 1 1 d . .
H7A H 0.900064 0.708515 0.298808 0.062 Uiso 1 1 calc R U
H7B H 0.984047 0.553912 0.343262 0.062 Uiso 1 1 calc R U
C00N C 0.2725(2) 0.84815(17) 0.97328(13) 0.0436(3) Uani 1 1 d . .
C5 C 1.0495(2) 0.8356(2) 0.38502(15) 0.0519(4) Uani 1 1 d . .
H5A H 1.003302 0.905653 0.326568 0.062 Uiso 1 1 calc R U
H5B H 1.146681 0.864998 0.388356 0.062 Uiso 1 1 calc R U
C6 C 1.1014(2) 0.6964(2) 0.35587(16) 0.0560(5) Uani 1 1 d . .
H6A H 1.179019 0.706440 0.280979 0.067 Uiso 1 1 calc R U
H6B H 1.157901 0.628811 0.410111 0.067 Uiso 1 1 calc R U
C13 C 0.2135(2) 0.4316(2) 0.89259(15) 0.0551(4) Uani 1 1 d . .
H00Q H 0.142011 0.417151 0.965496 0.066 Uiso 1 1 calc R U
C11 C 0.4205(2) 0.34144(18) 0.74660(18) 0.0555(4) Uani 1 1 d . .
H11 H 0.488467 0.265636 0.720843 0.067 Uiso 1 1 calc R U
C12 C 0.3158(3) 0.3202(2) 0.85520(18) 0.0582(5) Uani 1 1 d . .
H12 H 0.314786 0.230328 0.902978 0.070 Uiso 1 1 calc R U

loop_
_atom_site_aniso_label
_atom_site_aniso_U_11
_atom_site_aniso_U_22
_atom_site_aniso_U_33
_atom_site_aniso_U_23
_atom_site_aniso_U_13
_atom_site_aniso_U_12
S1 0.0380(2) 0.0570(2) 0.03567(19) -0.01041(16) -0.01449(15) 0.00576(16)
Cl1 0.0724(3) 0.0572(3) 0.0487(2) -0.01954(19) -0.0078(2) -0.0195(2)
Cl2 0.0713(3) 0.0564(3) 0.0466(2) -0.00824(19) -0.0185(2) 0.0126(2)
Cl3 0.0514(3) 0.0814(3) 0.0685(3) -0.0339(3) 0.0074(2) -0.0256(2)
O1 0.0342(5) 0.0373(5) 0.0320(5) 0.0031(4) -0.0091(4) -0.0073(4)
O3 0.0383(5) 0.0376(5) 0.0400(5) -0.0084(4) -0.0030(4) -0.0049(4)
O2 0.0424(6) 0.0384(5) 0.0440(6) -0.0010(4) -0.0214(5) -0.0023(4)
O6 0.0441(6) 0.0544(6) 0.0363(5) -0.0126(5) -0.0078(5) -0.0080(5)
O4 0.0789(9) 0.0522(7) 0.0467(7) -0.0071(5) -0.0291(6) 0.0202(6)
N1 0.0293(6) 0.0423(6) 0.0346(6) 0.0029(5) -0.0096(5) -0.0080(5)
N2 0.0421(7) 0.0359(6) 0.0316(6) -0.0032(5) -0.0122(5) 0.0007(5)
O5 0.0413(7) 0.1167(13) 0.0636(9) -0.0274(8) -0.0154(6) -0.0157(7)
C1 0.0289(6) 0.0346(7) 0.0306(6) -0.0010(5) -0.0082(5) -0.0042(5)
C3 0.0353(7) 0.0299(6) 0.0343(7) -0.0040(5) -0.0112(5) -0.0049(5)
C2 0.0307(6) 0.0341(7) 0.0304(6) -0.0012(5) -0.0082(5) -0.0057(5)
C9 0.0303(6) 0.0412(7) 0.0371(7) -0.0065(6) -0.0089(5) -0.0111(5)
C4 0.0345(7) 0.0516(9) 0.0439(8) -0.0073(7) -0.0099(6) -0.0136(6)
C10 0.0441(8) 0.0517(9) 0.0429(8) -0.0176(7) -0.0061(7) -0.0105(7)
C14 0.0369(8) 0.0511(9) 0.0431(8) -0.0130(7) -0.0028(6) -0.0146(6)
C15 0.0469(8) 0.0392(8) 0.0394(8) -0.0041(6) -0.0079(6) -0.0077(6)
C8 0.0300(7) 0.0459(8) 0.0514(9) 0.0011(7) -0.0059(6) -0.0074(6)
C7 0.0470(9) 0.0572(10) 0.0421(8) -0.0163(7) -0.0002(7) -0.0043(7)
C00N 0.0454(8) 0.0444(8) 0.0353(7) -0.0090(6) -0.0035(6) -0.0090(6)
C5 0.0341(8) 0.0652(11) 0.0488(9) -0.0018(8) -0.0061(7) -0.0183(7)
C6 0.0338(8) 0.0687(11) 0.0470(9) -0.0060(8) -0.0001(7) -0.0020(7)
C13 0.0559(10) 0.0640(11) 0.0412(8) -0.0007(8) -0.0065(7) -0.0276(9)
C11 0.0589(11) 0.0414(9) 0.0741(12) -0.0213(8) -0.0232(9) -0.0067(8)
C12 0.0644(11) 0.0471(9) 0.0642(11) 0.0043(8) -0.0252(9) -0.0243(8)

loop_
_atom_type_symbol
_atom_type_description
_atom_type_scat_dispersion_real
_atom_type_scat_dispersion_imag
_atom_type_scat_source
C C 0.0033 0.0016 'International Tables Vol C Tables 4.2.6.8 and 6.1.1.4'
H H 0.0000 0.0000 'International Tables Vol C Tables 4.2.6.8 and 6.1.1.4'
Cl Cl 0.1484 0.1585 'International Tables Vol C Tables 4.2.6.8 and 6.1.1.4'
N N 0.0061 0.0033 'International Tables Vol C Tables 4.2.6.8 and 6.1.1.4'
O O 0.0106 0.0060 'International Tables Vol C Tables 4.2.6.8 and 6.1.1.4'
S S 0.1246 0.1234 'International Tables Vol C Tables 4.2.6.8 and 6.1.1.4'

loop_
_geom_angle_atom_site_label_1
_geom_angle_atom_site_label_2
_geom_angle_atom_site_label_3
_geom_angle
O4 S1 O5 120.54(10)
O4 S1 O6 110.41(8)
O5 S1 O6 102.26(8)
O4 S1 N2 107.34(8)
O5 S1 N2 112.15(8)
O6 S1 N2 102.63(6)
C3 O1 C2 108.57(10)
C2 O3 C7 114.76(12)
C15 O6 S1 118.36(10)
C3 N1 C1 111.61(11)
C3 N1 C8 122.02(12)
C1 N1 C8 125.39(12)
C1 N2 S1 122.45(10)
C1 N2 H2N 118.2(13)
S1 N2 H2N 112.5(13)
N1 C1 N2 110.28(11)
N1 C1 C2 100.13(10)
N2 C1 C2 116.84(12)
N1 C1 H1 109.7
N2 C1 H1 109.7
C2 C1 H1 109.7
O2 C3 O1 122.80(13)
O2 C3 N1 126.66(13)
O1 C3 N1 110.54(11)
O3 C2 O1 108.81(11)
O3 C2 C4 113.87(12)
O1 C2 C4 107.96(11)
O3 C2 C1 104.28(11)
O1 C2 C1 103.25(10)
C4 C2 C1 117.93(12)
C14 C9 C10 118.64(14)
C14 C9 C8 118.98(14)
C10 C9 C8 122.38(14)
C2 C4 C5 110.49(14)
C2 C4 H4A 109.6
C5 C4 H4A 109.6
C2 C4 H4B 109.6
C5 C4 H4B 109.6
H4A C4 H4B 108.1
C11 C10 C9 120.08(16)
C11 C10 H10 120.0
C9 C10 H10 120.0
C13 C14 C9 120.94(16)
C13 C14 H00J 119.5
C9 C14 H00J 119.5
O6 C15 C00N 108.27(13)
O6 C15 H15A 110.0
C00N C15 H15A 110.0
O6 C15 H15B 110.0
C00N C15 H15B 110.0
H15A C15 H15B 108.4
N1 C8 C9 112.70(12)
N1 C8 H8A 109.1
C9 C8 H8A 109.1
N1 C8 H8B 109.1
C9 C8 H8B 109.1
H8A C8 H8B 107.8
O3 C7 C6 111.07(15)
O3 C7 H7A 109.4
C6 C7 H7A 109.4
O3 C7 H7B 109.4
C6 C7 H7B 109.4
H7A C7 H7B 108.0
C15 C00N Cl1 112.09(12)
C15 C00N Cl2 110.35(11)
Cl1 C00N Cl2 109.14(9)
C15 C00N Cl3 106.23(11)
Cl1 C00N Cl3 109.12(8)
Cl2 C00N Cl3 109.87(10)
C6 C5 C4 109.86(14)
C6 C5 H5A 109.7
C4 C5 H5A 109.7
C6 C5 H5B 109.7
C4 C5 H5B 109.7
H5A C5 H5B 108.2
C7 C6 C5 110.15(14)
C7 C6 H6A 109.6
C5 C6 H6A 109.6
C7 C6 H6B 109.6
C5 C6 H6B 109.6
H6A C6 H6B 108.1
C12 C13 C14 120.14(17)
C12 C13 H00Q 119.9
C14 C13 H00Q 119.9
C12 C11 C10 120.28(17)
C12 C11 H11 119.9
C10 C11 H11 119.9
C13 C12 C11 119.91(17)
C13 C12 H12 120.0
C11 C12 H12 120.0

loop_
_geom_bond_atom_site_label_1
_geom_bond_atom_site_label_2
_geom_bond_distance
S1 O4 1.4195(14)
S1 O5 1.4216(15)
S1 O6 1.5784(12)
S1 N2 1.6140(13)
Cl1 C00N 1.7612(17)
Cl2 C00N 1.7678(16)
Cl3 C00N 1.7705(17)
O1 C3 1.3448(17)
O1 C2 1.4654(16)
O3 C2 1.3921(18)
O3 C7 1.4531(19)
O2 C3 1.2166(17)
O6 C15 1.4333(19)
N1 C3 1.3512(18)
N1 C1 1.4500(17)
N1 C8 1.4605(18)
N2 C1 1.4524(19)
N2 H2N 0.823(14)
C1 C2 1.5491(18)
C1 H1 0.9800
C2 C4 1.508(2)
C9 C14 1.386(2)
C9 C10 1.392(2)
C9 C8 1.507(2)
C4 C5 1.534(2)
C4 H4A 0.9700
C4 H4B 0.9700
C10 C11 1.388(2)
C10 H10 0.9300
C14 C13 1.380(2)
C14 H00J 0.9300
C15 C00N 1.525(2)
C15 H15A 0.9700
C15 H15B 0.9700
C8 H8A 0.9700
C8 H8B 0.9700
C7 C6 1.503(3)
C7 H7A 0.9700
C7 H7B 0.9700
C5 C6 1.514(3)
C5 H5A 0.9700
C5 H5B 0.9700
C6 H6A 0.9700
C6 H6B 0.9700
C13 C12 1.371(3)
C13 H00Q 0.9300
C11 C12 1.379(3)
C11 H11 0.9300
C12 H12 0.9300
